data_2018828
loop_
_publ_author_name
'Wang, Jun'
'Tao, Jian-Qing'
'Xu, Xiao-Juan'
'Tan, Chun-Yun'

_publ_section_title
;
 A one-dimensional coordination polymer with a three-dimensional
 supramolecular framework:
 <i>catena</i>-poly[[[(3,4,7,8-tetramethyl-1,10-phenanthroline)cadmium(II)]-\m~3~-4,4'-sulfonyldibenzoato]
 trihydrate]
;
_journal_coeditor_code QS3020
_journal_issue 3
_journal_name_full 'Acta Crystallographica Section C'
_journal_page_first 241
_journal_page_last 243
_journal_paper_doi 10.1107/S0108270113001352
_journal_volume 69
_journal_year 2013
_chemical_formula_iupac '[Cd (C14 H8 O6 S) (C16 H16 N2)], 3H2 O'
_chemical_formula_moiety 'C30 H24 Cd N2 O6 S, 3(H2 O)'
_chemical_formula_sum 'C30 H30 Cd N2 O9 S'
_chemical_formula_weight 707.04
_chemical_name_systematic
'<i>catena</i>-Poly[[[(3,4,7,8-tetramethyl-1,10-phenanthroline)cadmium(II)]-\m~3~-4,4'-sulfonyldibenzoato] trihydrate]'
_space_group_IT_number 14
_symmetry_cell_setting monoclinic
_symmetry_space_group_name_Hall '-P 2ybc'
_symmetry_space_group_name_H-M 'P 1 21/c 1'
_atom_sites_solution_hydrogens geom
_atom_sites_solution_primary direct
_atom_sites_solution_secondary difmap
_audit_creation_method SHELXL-97
_cell_angle_alpha 90.00
_cell_angle_beta 105.8260(10)
_cell_angle_gamma 90.00
_cell_formula_units_Z 4
_cell_length_a 13.5444(14)
_cell_length_b 11.9489(13)
_cell_length_c 18.518(2)
_cell_measurement_reflns_used 2821
_cell_measurement_temperature 173(2)
_cell_measurement_theta_max 22.87
_cell_measurement_theta_min 2.38
_cell_volume 2883.4(5)
_computing_cell_refinement 'SAINT (Bruker, 2000)'
_computing_data_collection 'SMART (Bruker, 2000)'
_computing_data_reduction 'SAINT (Bruker, 2000)'
_computing_molecular_graphics 'DIAMOND (Brandenburg, 1999)'
_computing_publication_material 'SHELXL97 (Sheldrick, 2008)'
_computing_structure_refinement 'SHELXL97 (Sheldrick, 2008)'
_computing_structure_solution 'SHELXTL (Sheldrick, 2008)'
_diffrn_ambient_temperature 173(2)
_diffrn_measured_fraction_theta_full 0.990
_diffrn_measured_fraction_theta_max 0.990
_diffrn_measurement_device_type 'Bruker SMART CCD area-detector'
_diffrn_measurement_method 'phi and omega scans'
_diffrn_radiation_monochromator graphite
_diffrn_radiation_source 'fine-focus sealed tube'
_diffrn_radiation_type MoK\a
_diffrn_radiation_wavelength 0.71073
_diffrn_reflns_av_R_equivalents 0.0731
_diffrn_reflns_av_sigmaI/netI 0.0863
_diffrn_reflns_limit_h_max 14
_diffrn_reflns_limit_h_min -16
_diffrn_reflns_limit_k_max 14
_diffrn_reflns_limit_k_min -11
_diffrn_reflns_limit_l_max 22
_diffrn_reflns_limit_l_min -21
_diffrn_reflns_number 15734
_diffrn_reflns_theta_full 25.10
_diffrn_reflns_theta_max 25.10
_diffrn_reflns_theta_min 2.05
_exptl_absorpt_coefficient_mu 0.889
_exptl_absorpt_correction_T_max 0.852
_exptl_absorpt_correction_T_min 0.815
_exptl_absorpt_correction_type multi-scan
_exptl_absorpt_process_details '(SADABS; Bruker, 2000)'
_exptl_crystal_colour white
_exptl_crystal_density_diffrn 1.629
_exptl_crystal_density_method 'not measured'
_exptl_crystal_description block
_exptl_crystal_F_000 1440
_exptl_crystal_size_max 0.23
_exptl_crystal_size_mid 0.20
_exptl_crystal_size_min 0.18
_refine_diff_density_max 0.528
_refine_diff_density_min -0.676
_refine_ls_extinction_method none
_refine_ls_goodness_of_fit_ref 0.999
_refine_ls_hydrogen_treatment constr
_refine_ls_matrix_type full
_refine_ls_number_parameters 392
_refine_ls_number_reflns 5135
_refine_ls_number_restraints 0
_refine_ls_restrained_S_all 0.999
_refine_ls_R_factor_all 0.0670
_refine_ls_R_factor_gt 0.0406
_refine_ls_shift/su_max 0.000
_refine_ls_shift/su_mean 0.000
_refine_ls_structure_factor_coef Fsqd
_refine_ls_weighting_details 'calc w=1/[\s^2^(Fo^2^)+(0.0424P)^2^+0.0000P] where P=(Fo^2^+2Fc^2^)/3'
_refine_ls_weighting_scheme calc
_refine_ls_wR_factor_gt 0.0866
_refine_ls_wR_factor_ref 0.1105
_reflns_number_gt 3389
_reflns_number_total 5135
_reflns_threshold_expression I>2sigma(I)
_cod_data_source_file qs3020.cif
_cod_data_source_block I
_cod_original_sg_symbol_H-M 'P 21/c'
_cod_database_code 2018828
_cod_database_fobs_code 2018828

loop_
_symmetry_equiv_pos_as_xyz
'x, y, z'
'-x, y+1/2, -z+1/2'
'-x, -y, -z'
'x, -y-1/2, z-1/2'

loop_
_atom_site_type_symbol
_atom_site_label
_atom_site_fract_x
_atom_site_fract_y
_atom_site_fract_z
_atom_site_U_iso_or_equiv
_atom_site_adp_type
_atom_site_calc_flag
_atom_site_refinement_flags
_atom_site_occupancy
_atom_site_symmetry_multiplicity
Cd Cd1 0.94398(3) 0.15673(3) 0.01535(2) 0.03252(14) Uani d . 1 1
C C1 1.0405(4) 0.2585(5) -0.1159(3) 0.0380(13) Uani d . 1 1
H H1 1.0686 0.1853 -0.1133 0.046 Uiso calc R 1 1
C C2 1.0679(4) 0.3352(5) -0.1645(3) 0.0398(14) Uani d . 1 1
C C3 1.1362(5) 0.2969(5) -0.2113(3) 0.0564(17) Uani d . 1 1
H H3A 1.1012 0.3081 -0.2645 0.085 Uiso calc R 1 1
H H3B 1.1520 0.2173 -0.2019 0.085 Uiso calc R 1 1
H H3C 1.2001 0.3402 -0.1979 0.085 Uiso calc R 1 1
C C4 1.0315(4) 0.4420(5) -0.1669(3) 0.0387(14) Uani d . 1 1
C C5 1.0595(5) 0.5286(5) -0.2171(3) 0.0570(17) Uani d . 1 1
H H5A 1.1328 0.5229 -0.2136 0.085 Uiso calc R 1 1
H H5B 1.0446 0.6035 -0.2011 0.085 Uiso calc R 1 1
H H5C 1.0194 0.5159 -0.2691 0.085 Uiso calc R 1 1
C C6 0.9643(4) 0.4696(4) -0.1222(3) 0.0345(13) Uani d . 1 1
C C7 0.9393(4) 0.3845(4) -0.0777(3) 0.0314(12) Uani d . 1 1
C C8 0.8659(4) 0.4066(4) -0.0349(3) 0.0320(12) Uani d . 1 1
C C9 0.9193(4) 0.5774(5) -0.1209(3) 0.0441(15) Uani d . 1 1
H H9 0.9374 0.6362 -0.1493 0.053 Uiso calc R 1 1
C C10 0.8520(4) 0.5986(5) -0.0808(3) 0.0445(15) Uani d . 1 1
H H10 0.8234 0.6714 -0.0823 0.053 Uiso calc R 1 1
C C11 0.8224(4) 0.5141(4) -0.0361(3) 0.0379(13) Uani d . 1 1
C C12 0.7495(4) 0.5319(5) 0.0055(3) 0.0429(14) Uani d . 1 1
C C13 0.7015(5) 0.6461(5) 0.0062(3) 0.0576(17) Uani d . 1 1
H H13A 0.6555 0.6444 0.0389 0.086 Uiso calc R 1 1
H H13B 0.6623 0.6662 -0.0449 0.086 Uiso calc R 1 1
H H13C 0.7556 0.7017 0.0250 0.086 Uiso calc R 1 1
C C14 0.6456(5) 0.4514(6) 0.0880(4) 0.075(2) Uani d . 1 1
H H14A 0.6654 0.5115 0.1252 0.113 Uiso calc R 1 1
H H14B 0.6433 0.3802 0.1138 0.113 Uiso calc R 1 1
H H14C 0.5778 0.4676 0.0542 0.113 Uiso calc R 1 1
C C15 0.7234(4) 0.4437(5) 0.0431(3) 0.0485(16) Uani d . 1 1
C C16 0.7713(4) 0.3418(5) 0.0412(3) 0.0490(15) Uani d . 1 1
H H16 0.7523 0.2815 0.0681 0.059 Uiso calc R 1 1
C C17 0.8401(5) 0.0875(6) 0.1140(4) 0.0481(16) Uani d . 1 1
C C18 0.7704(4) 0.0540(5) 0.1622(3) 0.0406(14) Uani d . 1 1
C C19 0.7058(4) -0.0363(5) 0.1433(3) 0.0473(15) Uani d . 1 1
H H19 0.7057 -0.0792 0.1001 0.057 Uiso calc R 1 1
C C20 0.6407(4) -0.0656(5) 0.1865(3) 0.0483(15) Uani d . 1 1
H H20 0.5968 -0.1287 0.1737 0.058 Uiso calc R 1 1
C C21 0.7713(4) 0.1161(5) 0.2249(3) 0.0441(15) Uani d . 1 1
H H21 0.8174 0.1771 0.2391 0.053 Uiso calc R 1 1
C C22 0.7045(4) 0.0891(5) 0.2672(3) 0.0419(14) Uani d . 1 1
H H22 0.7029 0.1336 0.3094 0.050 Uiso calc R 1 1
C C23 0.6409(4) -0.0016(5) 0.2481(3) 0.0363(13) Uani d . 1 1
C C24 0.4325(4) -0.0131(4) 0.2411(3) 0.0328(12) Uani d . 1 1
C C25 0.4014(4) 0.0952(5) 0.2221(3) 0.0408(14) Uani d . 1 1
H H25 0.4458 0.1562 0.2411 0.049 Uiso calc R 1 1
C C26 0.3045(4) 0.1136(5) 0.1750(3) 0.0406(14) Uani d . 1 1
H H26 0.2830 0.1880 0.1609 0.049 Uiso calc R 1 1
C C27 0.3683(4) -0.1023(5) 0.2146(3) 0.0451(15) Uani d . 1 1
H H27 0.3906 -0.1768 0.2276 0.054 Uiso calc R 1 1
C C28 0.2707(4) -0.0814(5) 0.1688(3) 0.0445(14) Uani d . 1 1
H H28 0.2252 -0.1422 0.1514 0.053 Uiso calc R 1 1
C C29 0.2384(4) 0.0257(4) 0.1480(3) 0.0290(12) Uani d . 1 1
C C30 0.1323(4) 0.0472(5) 0.0983(3) 0.0318(12) Uani d . 1 1
N N1 0.9788(3) 0.2800(4) -0.0735(2) 0.0346(10) Uani d . 1 1
N N2 0.8417(3) 0.3211(4) 0.0049(2) 0.0398(11) Uani d . 1 1
O O1 0.9131(3) 0.1514(4) 0.1399(2) 0.0547(11) Uani d . 1 1
O O2 0.8159(3) 0.0532(3) 0.0472(2) 0.0579(11) Uani d . 1 1
O O3 0.5725(3) 0.0429(3) 0.36227(19) 0.0498(10) Uani d . 1 1
O O4 0.5655(3) -0.1540(3) 0.3190(2) 0.0505(10) Uani d . 1 1
O O5 0.1095(3) 0.1462(3) 0.0778(2) 0.0431(10) Uani d . 1 1
O O6 0.0711(2) -0.0331(3) 0.08092(18) 0.0378(9) Uani d . 1 1
O O7 0.5072(7) 0.2427(7) 0.4235(5) 0.219(4) Uani d . 1 1
H H7A 0.5383 0.1922 0.4059 0.263 Uiso d R 1 1
H H7B 0.5450 0.3006 0.4328 0.263 Uiso d R 1 1
O O8 0.5974(5) 0.4537(8) 0.4635(4) 0.190(4) Uani d . 1 1
H H8A 0.6605 0.4580 0.4872 0.228 Uiso d R 1 1
H H8B 0.5738 0.5196 0.4540 0.228 Uiso d R 1 1
O O9 0.4977(8) 0.6674(8) 0.4236(6) 0.250(5) Uani d . 1 1
H H9A 0.4947 0.7323 0.4042 0.300 Uiso d R 1 1
H H9B 0.4584 0.6652 0.4524 0.300 Uiso d R 1 1
S S1 0.55609(10) -0.03595(13) 0.30184(7) 0.0389(4) Uani d . 1 1

loop_
_atom_site_aniso_label
_atom_site_aniso_U_11
_atom_site_aniso_U_22
_atom_site_aniso_U_33
_atom_site_aniso_U_12
_atom_site_aniso_U_13
_atom_site_aniso_U_23
Cd1 0.0322(2) 0.0300(2) 0.0350(2) 0.00160(19) 0.00865(16) 0.00311(19)
C1 0.039(3) 0.032(3) 0.044(3) 0.002(3) 0.012(3) -0.001(3)
C2 0.035(3) 0.051(4) 0.033(3) -0.004(3) 0.008(2) 0.000(3)
C3 0.062(4) 0.065(4) 0.048(4) 0.004(4) 0.025(3) 0.004(3)
C4 0.040(3) 0.039(4) 0.032(3) -0.006(3) 0.002(2) 0.003(3)
C5 0.069(4) 0.054(4) 0.052(4) -0.008(4) 0.022(3) 0.009(3)
C6 0.038(3) 0.028(3) 0.032(3) -0.003(3) 0.001(2) 0.004(2)
C7 0.033(3) 0.027(3) 0.031(3) 0.001(3) 0.002(2) -0.001(2)
C8 0.034(3) 0.025(3) 0.033(3) 0.001(3) 0.001(2) -0.001(2)
C9 0.057(4) 0.028(3) 0.039(3) -0.003(3) 0.000(3) 0.004(3)
C10 0.049(4) 0.028(3) 0.046(4) 0.009(3) -0.005(3) 0.001(3)
C11 0.039(3) 0.031(3) 0.036(3) 0.004(3) -0.002(2) -0.006(3)
C12 0.045(3) 0.041(4) 0.036(3) 0.010(3) 0.000(3) -0.007(3)
C13 0.065(4) 0.054(4) 0.050(4) 0.020(4) 0.009(3) -0.010(3)
C14 0.069(5) 0.082(6) 0.086(5) 0.023(4) 0.040(4) 0.003(4)
C15 0.043(4) 0.052(4) 0.050(4) 0.015(3) 0.012(3) -0.003(3)
C16 0.045(3) 0.057(4) 0.049(4) 0.010(3) 0.019(3) 0.009(3)
C17 0.048(4) 0.048(4) 0.054(4) 0.019(3) 0.023(3) 0.020(3)
C18 0.032(3) 0.045(4) 0.045(3) 0.009(3) 0.011(3) 0.016(3)
C19 0.054(4) 0.048(4) 0.046(3) 0.008(3) 0.023(3) -0.001(3)
C20 0.050(4) 0.045(4) 0.052(4) -0.006(3) 0.017(3) -0.001(3)
C21 0.038(3) 0.052(4) 0.041(3) -0.004(3) 0.008(3) 0.007(3)
C22 0.038(3) 0.050(4) 0.036(3) 0.002(3) 0.008(3) 0.000(3)
C23 0.028(3) 0.043(4) 0.039(3) 0.005(3) 0.009(2) 0.010(3)
C24 0.028(3) 0.034(3) 0.036(3) 0.005(3) 0.008(2) 0.006(3)
C25 0.033(3) 0.030(3) 0.055(4) -0.005(3) 0.005(3) 0.000(3)
C26 0.037(3) 0.025(3) 0.057(4) 0.005(3) 0.006(3) 0.010(3)
C27 0.044(4) 0.026(3) 0.061(4) 0.008(3) 0.008(3) 0.009(3)
C28 0.040(3) 0.031(3) 0.057(4) -0.004(3) 0.005(3) 0.001(3)
C29 0.028(3) 0.026(3) 0.034(3) 0.003(3) 0.010(2) 0.004(2)
C30 0.035(3) 0.033(3) 0.028(3) 0.001(3) 0.010(2) -0.002(2)
N1 0.037(3) 0.030(3) 0.037(2) 0.003(2) 0.010(2) 0.001(2)
N2 0.041(3) 0.037(3) 0.042(3) 0.004(2) 0.013(2) 0.003(2)
O1 0.046(3) 0.069(3) 0.054(3) 0.000(2) 0.023(2) 0.020(2)
O2 0.065(3) 0.058(3) 0.063(3) -0.004(2) 0.039(2) 0.005(2)
O3 0.045(2) 0.067(3) 0.036(2) 0.004(2) 0.0073(17) -0.001(2)
O4 0.047(2) 0.050(3) 0.054(2) 0.010(2) 0.0107(19) 0.024(2)
O5 0.032(2) 0.033(2) 0.058(2) -0.0011(19) 0.0008(17) 0.009(2)
O6 0.037(2) 0.035(2) 0.041(2) -0.0051(19) 0.0098(17) -0.0061(18)
O7 0.225(9) 0.155(8) 0.287(12) 0.042(7) 0.087(9) 0.017(8)
O8 0.145(6) 0.289(11) 0.132(6) -0.008(7) 0.033(5) -0.048(7)
O9 0.240(11) 0.263(13) 0.275(13) -0.069(9) 0.119(10) -0.027(9)
S1 0.0312(8) 0.0459(9) 0.0389(8) 0.0062(7) 0.0086(6) 0.0105(7)

loop_
_atom_type_symbol
_atom_type_description
_atom_type_scat_dispersion_real
_atom_type_scat_dispersion_imag
_atom_type_scat_source
C C 0.0033 0.0016 'International Tables Vol C Tables 4.2.6.8 and 6.1.1.4'
H H 0.0000 0.0000 'International Tables Vol C Tables 4.2.6.8 and 6.1.1.4'
N N 0.0061 0.0033 'International Tables Vol C Tables 4.2.6.8 and 6.1.1.4'
O O 0.0106 0.0060 'International Tables Vol C Tables 4.2.6.8 and 6.1.1.4'
S S 0.1246 0.1234 'International Tables Vol C Tables 4.2.6.8 and 6.1.1.4'
Cd Cd -0.8075 1.2024 'International Tables Vol C Tables 4.2.6.8 and 6.1.1.4'

loop_
_geom_angle_atom_site_label_1
_geom_angle_atom_site_label_2
_geom_angle_atom_site_label_3
_geom_angle_site_symmetry_1
_geom_angle_site_symmetry_3
_geom_angle
O5 Cd1 O6 1_655 3_655 103.42(13)
O5 Cd1 O2 1_655 . 123.44(14)
O6 Cd1 O2 3_655 . 86.56(14)
O5 Cd1 N1 1_655 . 91.88(13)
O6 Cd1 N1 3_655 . 81.45(14)
O2 Cd1 N1 . . 144.53(14)
O5 Cd1 N2 1_655 . 124.71(14)
O6 Cd1 N2 3_655 . 123.00(13)
O2 Cd1 N2 . . 90.11(15)
N1 Cd1 N2 . . 69.47(15)
O5 Cd1 O1 1_655 . 85.19(14)
O6 Cd1 O1 3_655 . 135.70(14)
O2 Cd1 O1 . . 54.53(14)
N1 Cd1 O1 . . 142.39(15)
N2 Cd1 O1 . . 81.57(14)
N1 C1 C2 . . 125.2(5)
N1 C1 H1 . . 117.4
C2 C1 H1 . . 117.4
C4 C2 C1 . . 118.3(5)
C4 C2 C3 . . 122.7(5)
C1 C2 C3 . . 118.9(5)
C2 C3 H3A . . 109.5
C2 C3 H3B . . 109.5
H3A C3 H3B . . 109.5
C2 C3 H3C . . 109.5
H3A C3 H3C . . 109.5
H3B C3 H3C . . 109.5
C2 C4 C6 . . 118.7(5)
C2 C4 C5 . . 120.9(5)
C6 C4 C5 . . 120.5(5)
C4 C5 H5A . . 109.5
C4 C5 H5B . . 109.5
H5A C5 H5B . . 109.5
C4 C5 H5C . . 109.5
H5A C5 H5C . . 109.5
H5B C5 H5C . . 109.5
C7 C6 C4 . . 117.8(5)
C7 C6 C9 . . 118.1(5)
C4 C6 C9 . . 124.1(5)
N1 C7 C6 . . 123.1(5)
N1 C7 C8 . . 117.1(5)
C6 C7 C8 . . 119.8(5)
N2 C8 C11 . . 122.3(5)
N2 C8 C7 . . 117.6(5)
C11 C8 C7 . . 120.1(5)
C10 C9 C6 . . 122.3(5)
C10 C9 H9 . . 118.8
C6 C9 H9 . . 118.8
C9 C10 C11 . . 121.6(5)
C9 C10 H10 . . 119.2
C11 C10 H10 . . 119.2
C8 C11 C12 . . 118.5(5)
C8 C11 C10 . . 118.0(5)
C12 C11 C10 . . 123.5(5)
C15 C12 C11 . . 118.3(5)
C15 C12 C13 . . 121.5(5)
C11 C12 C13 . . 120.2(5)
C12 C13 H13A . . 109.5
C12 C13 H13B . . 109.5
H13A C13 H13B . . 109.5
C12 C13 H13C . . 109.5
H13A C13 H13C . . 109.5
H13B C13 H13C . . 109.5
C15 C14 H14A . . 109.5
C15 C14 H14B . . 109.5
H14A C14 H14B . . 109.5
C15 C14 H14C . . 109.5
H14A C14 H14C . . 109.5
H14B C14 H14C . . 109.5
C12 C15 C16 . . 118.7(5)
C12 C15 C14 . . 123.4(6)
C16 C15 C14 . . 118.0(6)
N2 C16 C15 . . 125.5(6)
N2 C16 H16 . . 117.2
C15 C16 H16 . . 117.2
O1 C17 O2 . . 123.3(6)
O1 C17 C18 . . 119.6(6)
O2 C17 C18 . . 117.0(6)
C19 C18 C21 . . 119.8(5)
C19 C18 C17 . . 120.8(6)
C21 C18 C17 . . 119.3(6)
C18 C19 C20 . . 120.8(5)
C18 C19 H19 . . 119.6
C20 C19 H19 . . 119.6
C23 C20 C19 . . 118.8(5)
C23 C20 H20 . . 120.6
C19 C20 H20 . . 120.6
C18 C21 C22 . . 119.7(5)
C18 C21 H21 . . 120.1
C22 C21 H21 . . 120.1
C23 C22 C21 . . 119.9(5)
C23 C22 H22 . . 120.0
C21 C22 H22 . . 120.0
C22 C23 C20 . . 120.9(5)
C22 C23 S1 . . 120.0(4)
C20 C23 S1 . . 119.1(4)
C25 C24 C27 . . 121.0(5)
C25 C24 S1 . . 118.6(4)
C27 C24 S1 . . 120.3(4)
C24 C25 C26 . . 118.9(5)
C24 C25 H25 . . 120.5
C26 C25 H25 . . 120.5
C25 C26 C29 . . 121.2(5)
C25 C26 H26 . . 119.4
C29 C26 H26 . . 119.4
C24 C27 C28 . . 118.9(5)
C24 C27 H27 . . 120.5
C28 C27 H27 . . 120.5
C29 C28 C27 . . 121.1(5)
C29 C28 H28 . . 119.4
C27 C28 H28 . . 119.4
C28 C29 C26 . . 118.8(5)
C28 C29 C30 . . 120.6(5)
C26 C29 C30 . . 120.6(5)
O6 C30 O5 . . 123.6(5)
O6 C30 C29 . . 118.9(5)
O5 C30 C29 . . 117.5(5)
C1 N1 C7 . . 116.8(4)
C1 N1 Cd1 . . 125.1(4)
C7 N1 Cd1 . . 117.8(3)
C16 N2 C8 . . 116.6(5)
C16 N2 Cd1 . . 126.4(4)
C8 N2 Cd1 . . 116.5(3)
C17 O1 Cd1 . . 88.5(4)
C17 O2 Cd1 . . 93.6(4)
C30 O5 Cd1 . 1_455 109.9(3)
C30 O6 Cd1 . 3_655 127.5(3)
H7A O7 H7B . . 108.8
H8A O8 H8B . . 108.6
H9A O9 H9B . . 109.1
O3 S1 O4 . . 119.0(2)
O3 S1 C23 . . 107.6(3)
O4 S1 C23 . . 108.7(2)
O3 S1 C24 . . 108.3(2)
O4 S1 C24 . . 107.6(2)
C23 S1 C24 . . 104.8(2)

loop_
_geom_bond_atom_site_label_1
_geom_bond_atom_site_label_2
_geom_bond_site_symmetry_2
_geom_bond_distance
_geom_bond_publ_flag
Cd1 O5 1_655 2.228(3) y
Cd1 O6 3_655 2.281(3) y
Cd1 O2 . 2.334(4) y
Cd1 N1 . 2.351(4) y
Cd1 N2 . 2.380(4) y
Cd1 O1 . 2.455(4) y
C1 N1 . 1.318(6) ?
C1 C2 . 1.404(7) ?
C1 H1 . 0.9500 ?
C2 C4 . 1.365(7) ?
C2 C3 . 1.500(7) ?
C3 H3A . 0.9800 ?
C3 H3B . 0.9800 ?
C3 H3C . 0.9800 ?
C4 C6 . 1.427(7) ?
C4 C5 . 1.506(7) ?
C5 H5A . 0.9800 ?
C5 H5B . 0.9800 ?
C5 H5C . 0.9800 ?
C6 C7 . 1.407(7) ?
C6 C9 . 1.427(7) ?
C7 N1 . 1.352(6) ?
C7 C8 . 1.454(7) ?
C8 N2 . 1.352(6) ?
C8 C11 . 1.411(7) ?
C9 C10 . 1.347(7) ?
C9 H9 . 0.9500 ?
C10 C11 . 1.431(7) ?
C10 H10 . 0.9500 ?
C11 C12 . 1.424(7) ?
C12 C15 . 1.363(8) ?
C12 C13 . 1.512(7) ?
C13 H13A . 0.9800 ?
C13 H13B . 0.9800 ?
C13 H13C . 0.9800 ?
C14 C15 . 1.513(8) ?
C14 H14A . 0.9800 ?
C14 H14B . 0.9800 ?
C14 H14C . 0.9800 ?
C15 C16 . 1.384(8) ?
C16 N2 . 1.333(6) ?
C16 H16 . 0.9500 ?
C17 O1 . 1.238(7) ?
C17 O2 . 1.259(7) ?
C17 C18 . 1.519(7) ?
C18 C19 . 1.373(8) ?
C18 C21 . 1.374(7) ?
C19 C20 . 1.388(7) ?
C19 H19 . 0.9500 ?
C20 C23 . 1.372(7) ?
C20 H20 . 0.9500 ?
C21 C22 . 1.387(7) ?
C21 H21 . 0.9500 ?
C22 C23 . 1.370(7) ?
C22 H22 . 0.9500 ?
C23 S1 . 1.761(5) ?
C24 C25 . 1.377(7) ?
C24 C27 . 1.378(7) ?
C24 S1 . 1.765(5) ?
C25 C26 . 1.380(7) ?
C25 H25 . 0.9500 ?
C26 C29 . 1.382(7) ?
C26 H26 . 0.9500 ?
C27 C28 . 1.385(7) ?
C27 H27 . 0.9500 ?
C28 C29 . 1.373(7) ?
C28 H28 . 0.9500 ?
C29 C30 . 1.503(6) ?
C30 O6 . 1.251(6) ?
C30 O5 . 1.255(6) ?
O3 S1 . 1.433(4) ?
O4 S1 . 1.443(4) ?
O5 Cd1 1_455 2.228(3) ?
O6 Cd1 3_655 2.281(3) ?
O7 H7A . 0.8500 ?
O7 H7B . 0.8500 ?
O8 H8A . 0.8501 ?
O8 H8B . 0.8500 ?
O9 H9A . 0.8500 ?
O9 H9B . 0.8500 ?

loop_
_geom_hbond_atom_site_label_D
_geom_hbond_atom_site_label_H
_geom_hbond_atom_site_label_A
_geom_hbond_site_symmetry_A
_geom_hbond_distance_DH
_geom_hbond_distance_HA
_geom_hbond_distance_DA
_geom_hbond_angle_DHA
O7 H7A O3 . 0.85 2.06 2.883(10) 162.2
O7 H7B O8 . 0.85 1.99 2.811(13) 162.7
O8 H8B O9 . 0.85 2.05 2.889(14) 171.8
C22 H22 O3 . 0.95 2.49 2.884(6) 105.0
C27 H27 O4 . 0.95 2.52 2.905(6) 104.1
O8 H8A O2 4_566 0.85 2.10 2.944(8) 172.8
O9 H9A O4 1_565 0.85 2.47 3.182(11) 142.2
O9 H9B O7 3_666 0.85 2.48 3.046(13) 125.3
O9 H9B O8 3_666 0.85 2.38 3.096(12) 142.6
C10 H10 O5 3_665 0.95 2.35 3.092(7) 134.2
C13 H13B O4 4_565 0.98 2.51 3.454(7) 162.4
C20 H20 O7 2_645 0.95 2.49 3.344(10) 149.6
C25 H25 O4 2_655 0.95 2.51 3.155(7) 125.0

loop_
_geom_torsion_atom_site_label_1
_geom_torsion_atom_site_label_2
_geom_torsion_atom_site_label_3
_geom_torsion_atom_site_label_4
_geom_torsion_site_symmetry_1
_geom_torsion_site_symmetry_4
_geom_torsion
N1 C1 C2 C4 . . 2.5(8)
N1 C1 C2 C3 . . -177.9(5)
C1 C2 C4 C6 . . -2.3(7)
C3 C2 C4 C6 . . 178.0(5)
C1 C2 C4 C5 . . 179.0(5)
C3 C2 C4 C5 . . -0.7(8)
C2 C4 C6 C7 . . 0.0(7)
C5 C4 C6 C7 . . 178.7(5)
C2 C4 C6 C9 . . -178.6(5)
C5 C4 C6 C9 . . 0.1(8)
C4 C6 C7 N1 . . 2.6(7)
C9 C6 C7 N1 . . -178.7(5)
C4 C6 C7 C8 . . -176.0(4)
C9 C6 C7 C8 . . 2.7(7)
N1 C7 C8 N2 . . -0.8(7)
C6 C7 C8 N2 . . 177.8(4)
N1 C7 C8 C11 . . 179.3(4)
C6 C7 C8 C11 . . -2.1(7)
C7 C6 C9 C10 . . -2.2(8)
C4 C6 C9 C10 . . 176.5(5)
C6 C9 C10 C11 . . 0.8(8)
N2 C8 C11 C12 . . -1.0(7)
C7 C8 C11 C12 . . 178.9(4)
N2 C8 C11 C10 . . -179.2(4)
C7 C8 C11 C10 . . 0.7(7)
C9 C10 C11 C8 . . -0.1(8)
C9 C10 C11 C12 . . -178.2(5)
C8 C11 C12 C15 . . -1.3(7)
C10 C11 C12 C15 . . 176.8(5)
C8 C11 C12 C13 . . 179.6(5)
C10 C11 C12 C13 . . -2.3(8)
C11 C12 C15 C16 . . 2.0(8)
C13 C12 C15 C16 . . -179.0(5)
C11 C12 C15 C14 . . -178.9(5)
C13 C12 C15 C14 . . 0.1(9)
C12 C15 C16 N2 . . -0.4(9)
C14 C15 C16 N2 . . -179.6(5)
O1 C17 C18 C19 . . -163.7(5)
O2 C17 C18 C19 . . 20.5(8)
O1 C17 C18 C21 . . 17.2(8)
O2 C17 C18 C21 . . -158.6(5)
C21 C18 C19 C20 . . 0.4(8)
C17 C18 C19 C20 . . -178.7(5)
C18 C19 C20 C23 . . 0.9(8)
C19 C18 C21 C22 . . -2.1(8)
C17 C18 C21 C22 . . 177.0(5)
C18 C21 C22 C23 . . 2.5(8)
C21 C22 C23 C20 . . -1.2(8)
C21 C22 C23 S1 . . 179.9(4)
C19 C20 C23 C22 . . -0.5(8)
C19 C20 C23 S1 . . 178.4(4)
C27 C24 C25 C26 . . -0.8(8)
S1 C24 C25 C26 . . -179.6(4)
C24 C25 C26 C29 . . 1.2(8)
C25 C24 C27 C28 . . -0.6(8)
S1 C24 C27 C28 . . 178.1(4)
C24 C27 C28 C29 . . 1.8(9)
C27 C28 C29 C26 . . -1.4(8)
C27 C28 C29 C30 . . -180.0(5)
C25 C26 C29 C28 . . -0.1(8)
C25 C26 C29 C30 . . 178.5(5)
C28 C29 C30 O6 . . 5.5(7)
C26 C29 C30 O6 . . -173.0(5)
C28 C29 C30 O5 . . -176.0(5)
C26 C29 C30 O5 . . 5.5(7)
C2 C1 N1 C7 . . 0.0(7)
C2 C1 N1 Cd1 . . -174.5(4)
C6 C7 N1 C1 . . -2.6(7)
C8 C7 N1 C1 . . 176.0(4)
C6 C7 N1 Cd1 . . 172.4(4)
C8 C7 N1 Cd1 . . -9.0(5)
O5 Cd1 N1 C1 1_655 . 58.1(4)
O6 Cd1 N1 C1 3_655 . -45.2(4)
O2 Cd1 N1 C1 . . -116.8(4)
N2 Cd1 N1 C1 . . -175.3(4)
O1 Cd1 N1 C1 . . 142.6(4)
O5 Cd1 N1 C7 1_655 . -116.4(3)
O6 Cd1 N1 C7 3_655 . 140.3(3)
O2 Cd1 N1 C7 . . 68.7(4)
N2 Cd1 N1 C7 . . 10.2(3)
O1 Cd1 N1 C7 . . -31.9(4)
C15 C16 N2 C8 . . -1.9(8)
C15 C16 N2 Cd1 . . 169.9(4)
C11 C8 N2 C16 . . 2.5(7)
C7 C8 N2 C16 . . -177.4(5)
C11 C8 N2 Cd1 . . -170.1(4)
C7 C8 N2 Cd1 . . 10.0(6)
O5 Cd1 N2 C16 1_655 . -104.7(5)
O6 Cd1 N2 C16 3_655 . 113.4(4)
O2 Cd1 N2 C16 . . 27.4(5)
N1 Cd1 N2 C16 . . 177.8(5)
O1 Cd1 N2 C16 . . -26.6(4)
O5 Cd1 N2 C8 1_655 . 67.0(4)
O6 Cd1 N2 C8 3_655 . -74.8(4)
O2 Cd1 N2 C8 . . -160.8(4)
N1 Cd1 N2 C8 . . -10.5(3)
O1 Cd1 N2 C8 . . 145.1(4)
O2 C17 O1 Cd1 . . 2.0(6)
C18 C17 O1 Cd1 . . -173.6(5)
O5 Cd1 O1 C17 1_655 . -138.7(3)
O6 Cd1 O1 C17 3_655 . -34.4(4)
O2 Cd1 O1 C17 . . -1.1(3)
N1 Cd1 O1 C17 . . 134.4(3)
N2 Cd1 O1 C17 . . 95.1(3)
O1 C17 O2 Cd1 . . -2.1(6)
C18 C17 O2 Cd1 . . 173.6(4)
O5 Cd1 O2 C17 1_655 . 54.7(4)
O6 Cd1 O2 C17 3_655 . 158.5(3)
N1 Cd1 O2 C17 . . -131.5(4)
N2 Cd1 O2 C17 . . -78.5(3)
O1 Cd1 O2 C17 . . 1.1(3)
O6 C30 O5 Cd1 . 1_455 4.4(6)
C29 C30 O5 Cd1 . 1_455 -174.0(3)
O5 C30 O6 Cd1 . 3_655 96.5(5)
C29 C30 O6 Cd1 . 3_655 -85.1(5)
C22 C23 S1 O3 . . -1.5(5)
C20 C23 S1 O3 . . 179.6(4)
C22 C23 S1 O4 . . -131.6(4)
C20 C23 S1 O4 . . 49.6(5)
C22 C23 S1 C24 . . 113.6(4)
C20 C23 S1 C24 . . -65.2(5)
C25 C24 S1 O3 . . 44.1(5)
C27 C24 S1 O3 . . -134.7(4)
C25 C24 S1 O4 . . 174.0(4)
C27 C24 S1 O4 . . -4.8(5)
C25 C24 S1 C23 . . -70.4(5)
C27 C24 S1 C23 . . 110.8(5)
